data_4061550
loop_
_publ_author_name
'Roger, M.'
'Belkhiri, L.'
'Thu\'ery, P.'
'Arliguie, T.'
'Fourmigu\'e, M.'
'Boucekkine, A.'
'Ephritikhine, M.'

_publ_section_title
;
Lanthanide(III) / Actinide(III) Differentiation
 in Mixed Cyclopentadienyl / Dithiolene Compounds from
 X-Ray Diffraction and Density Functional Theory Analysis
;
_journal_issue 21
_journal_name_full Organometallics
_journal_page_first 4940
_journal_page_last 4952
_journal_paper_doi 10.1021/om050329z
_journal_volume 24
_journal_year 2005
_chemical_formula_sum 'C44 H74 Ce K O10 S4'
_chemical_formula_weight 1070.49
_space_group_IT_number 14
_symmetry_cell_setting monoclinic
_symmetry_space_group_name_Hall '-P 2ybc'
_symmetry_space_group_name_H-M 'P 1 21/c 1'
_cell_angle_alpha 90.00
_cell_angle_beta 113.320(4)
_cell_angle_gamma 90.00
_cell_formula_units_Z 4
_cell_length_a 19.6644(14)
_cell_length_b 16.4421(11)
_cell_length_c 16.6911(7)
_cell_measurement_temperature 100(2)
_cell_volume 4955.8(5)
_diffrn_ambient_temperature 100(2)
_exptl_crystal_density_diffrn 1.435
_cod_original_sg_symbol_H-M 'P 21/c'
_cod_database_code 4061550

loop_
_symmetry_equiv_pos_as_xyz
'x, y, z'
'-x, y+1/2, -z+1/2'
'-x, -y, -z'
'x, -y-1/2, z-1/2'

loop_
_atom_site_label
_atom_site_type_symbol
_atom_site_fract_x
_atom_site_fract_y
_atom_site_fract_z
_atom_site_U_iso_or_equiv
_atom_site_adp_type
_atom_site_occupancy
_atom_site_symmetry_multiplicity
_atom_site_calc_flag
_atom_site_refinement_flags
_atom_site_disorder_assembly
_atom_site_disorder_group
Ce Ce 0.142319(17) 0.318877(18) 0.40277(2) 0.02792(10) Uani 1 1 d . . .
K K 0.33092(7) 0.83341(7) 0.54594(8) 0.0309(3) Uani 1 1 d . . .
S1 S 0.23369(8) 0.43011(9) 0.36460(9) 0.0338(3) Uani 1 1 d . . .
S2 S 0.19188(8) 0.42639(9) 0.54657(9) 0.0338(3) Uani 1 1 d . . .
S3 S 0.34603(8) 0.45544(9) 0.65371(9) 0.0357(3) Uani 1 1 d . . .
S4 S 0.38768(8) 0.44479(9) 0.47234(9) 0.0335(3) Uani 1 1 d . . .
O1 O 0.3981(3) 0.7616(3) 0.7149(3) 0.0621(14) Uani 1 1 d U . .
O2 O 0.4882(3) 0.8080(3) 0.6229(3) 0.0579(13) Uani 1 1 d . . .
O3 O 0.4054(2) 0.7493(3) 0.4523(3) 0.0433(10) Uani 1 1 d . . .
O4 O 0.2965(2) 0.6658(3) 0.4860(3) 0.0399(10) Uani 1 1 d . . .
O5 O 0.2448(3) 0.7271(3) 0.6061(3) 0.0559(13) Uani 1 1 d . . .
O6A O 0.4145(3) 0.9803(4) 0.6476(4) 0.0367(16) Uani 0.757(9) 1 d P . .
O7A O 0.2803(4) 0.9263(3) 0.6584(4) 0.0441(18) Uani 0.757(9) 1 d P . .
O8A O 0.1788(3) 0.8746(4) 0.4857(5) 0.0475(18) Uani 0.757(9) 1 d P . .
O9A O 0.2505(4) 0.8933(4) 0.3661(4) 0.0384(16) Uani 0.757(9) 1 d P . .
O10A O 0.3951(3) 0.9608(4) 0.4653(4) 0.0382(15) Uani 0.757(9) 1 d P . .
O6B O 0.3764(9) 0.9705(11) 0.6781(9) 0.032(5) Uani 0.243(9) 1 d P . .
O7B O 0.2253(11) 0.9103(13) 0.6128(12) 0.039(5) Uani 0.243(9) 1 d P . .
O8B O 0.1791(9) 0.8728(12) 0.4271(13) 0.032(5) Uani 0.243(9) 1 d P . .
O9B O 0.2959(13) 0.9147(12) 0.3740(11) 0.036(5) Uani 0.243(9) 1 d P . .
O10B O 0.4195(9) 0.9717(10) 0.5298(13) 0.031(4) Uani 0.243(9) 1 d P . .
C1 C 0.2977(3) 0.4381(3) 0.4741(4) 0.0296(12) Uani 1 1 d . . .
C2 C 0.2808(3) 0.4397(3) 0.5453(3) 0.0301(12) Uani 1 1 d . . .
C3 C 0.4208(3) 0.5061(4) 0.6370(4) 0.0406(14) Uani 1 1 d . . .
H3A H 0.4028 0.5570 0.6068 0.049 Uiso 1 1 calc R . .
H3B H 0.4597 0.5186 0.6933 0.049 Uiso 1 1 calc R . .
C4 C 0.4528(3) 0.4555(4) 0.5849(4) 0.0395(14) Uani 1 1 d . . .
H4A H 0.4655 0.4020 0.6112 0.047 Uiso 1 1 calc R . .
H4B H 0.4978 0.4809 0.5865 0.047 Uiso 1 1 calc R . .
C5 C 0.1590(3) 0.1516(3) 0.3846(4) 0.0331(12) Uani 1 1 d . . .
C6 C 0.1472(3) 0.1585(3) 0.4634(4) 0.0315(12) Uani 1 1 d . . .
C7 C 0.2105(3) 0.1947(3) 0.5271(4) 0.0328(12) Uani 1 1 d . . .
C8 C 0.2616(3) 0.2109(3) 0.4887(4) 0.0306(12) Uani 1 1 d . . .
C9 C 0.2302(3) 0.1852(4) 0.4011(4) 0.0335(12) Uani 1 1 d . . .
C10 C 0.1080(4) 0.1127(4) 0.3004(4) 0.0454(16) Uani 1 1 d . . .
H10A H 0.1159 0.0550 0.3037 0.068 Uiso 1 1 calc R . .
H10B H 0.1181 0.1345 0.2529 0.068 Uiso 1 1 calc R . .
H10C H 0.0575 0.1239 0.2911 0.068 Uiso 1 1 calc R . .
C11 C 0.0817(3) 0.1265(4) 0.4794(4) 0.0443(15) Uani 1 1 d . . .
H11A H 0.0981 0.0857 0.5242 0.066 Uiso 1 1 calc R . .
H11B H 0.0464 0.1030 0.4266 0.066 Uiso 1 1 calc R . .
H11C H 0.0588 0.1703 0.4976 0.066 Uiso 1 1 calc R . .
C12 C 0.2228(4) 0.2088(4) 0.6213(4) 0.0456(16) Uani 1 1 d . . .
H12A H 0.1759 0.2099 0.6265 0.068 Uiso 1 1 calc R . .
H12B H 0.2477 0.2597 0.6406 0.068 Uiso 1 1 calc R . .
H12C H 0.2526 0.1656 0.6566 0.068 Uiso 1 1 calc R . .
C13 C 0.3387(3) 0.2434(4) 0.5356(4) 0.0432(15) Uani 1 1 d . . .
H13A H 0.3724 0.1990 0.5593 0.065 Uiso 1 1 calc R . .
H13B H 0.3400 0.2787 0.5820 0.065 Uiso 1 1 calc R . .
H13C H 0.3530 0.2734 0.4954 0.065 Uiso 1 1 calc R . .
C14 C 0.2670(4) 0.1907(4) 0.3364(4) 0.0472(16) Uani 1 1 d . . .
H14A H 0.2802 0.2462 0.3318 0.071 Uiso 1 1 calc R . .
H14B H 0.2332 0.1718 0.2803 0.071 Uiso 1 1 calc R . .
H14C H 0.3107 0.1576 0.3564 0.071 Uiso 1 1 calc R . .
C15 C 0.0134(3) 0.3234(4) 0.2445(4) 0.0335(12) Uani 1 1 d . . .
C16 C -0.0122(3) 0.3052(3) 0.3111(4) 0.0344(13) Uani 1 1 d . . .
C17 C -0.0002(3) 0.3752(4) 0.3654(4) 0.0365(13) Uani 1 1 d . . .
C18 C 0.0317(3) 0.4369(4) 0.3318(4) 0.0340(13) Uani 1 1 d . . .
C19 C 0.0403(3) 0.4047(3) 0.2576(3) 0.0307(12) Uani 1 1 d . . .
C20 C 0.0039(4) 0.2722(4) 0.1653(4) 0.0405(14) Uani 1 1 d . . .
H20A H -0.0320 0.2972 0.1140 0.061 Uiso 1 1 calc R . .
H20B H -0.0128 0.2188 0.1721 0.061 Uiso 1 1 calc R . .
H20C H 0.0504 0.2682 0.1595 0.061 Uiso 1 1 calc R . .
C21 C -0.0574(4) 0.2328(4) 0.3136(5) 0.0505(17) Uani 1 1 d . . .
H21A H -0.1088 0.2437 0.2798 0.076 Uiso 1 1 calc R . .
H21B H -0.0502 0.2217 0.3729 0.076 Uiso 1 1 calc R . .
H21C H -0.0421 0.1865 0.2898 0.076 Uiso 1 1 calc R . .
C22 C -0.0200(4) 0.3863(5) 0.4426(4) 0.0529(18) Uani 1 1 d . . .
H22A H 0.0228 0.4042 0.4917 0.079 Uiso 1 1 calc R . .
H22B H -0.0370 0.3355 0.4563 0.079 Uiso 1 1 calc R . .
H22C H -0.0585 0.4262 0.4293 0.079 Uiso 1 1 calc R . .
C23 C 0.0478(3) 0.5221(4) 0.3657(4) 0.0396(14) Uani 1 1 d . . .
H23A H 0.0750 0.5499 0.3372 0.059 Uiso 1 1 calc R . .
H23B H 0.0767 0.5209 0.4274 0.059 Uiso 1 1 calc R . .
H23C H 0.0021 0.5502 0.3542 0.059 Uiso 1 1 calc R . .
C24 C 0.0684(3) 0.4500(4) 0.1986(4) 0.0383(14) Uani 1 1 d . . .
H24A H 0.0278 0.4621 0.1445 0.057 Uiso 1 1 calc R . .
H24B H 0.1040 0.4170 0.1874 0.057 Uiso 1 1 calc R . .
H24C H 0.0914 0.4998 0.2262 0.057 Uiso 1 1 calc R . .
C25 C 0.4739(5) 0.7421(5) 0.7446(5) 0.069(2) Uani 1 1 d U . .
H25A H 0.4794 0.6892 0.7221 0.082 Uiso 1 1 calc R . .
H25B H 0.4950 0.7391 0.8078 0.082 Uiso 1 1 calc R . .
C26 C 0.5130(5) 0.8017(5) 0.7169(5) 0.073(2) Uani 1 1 d U . .
H26A H 0.5653 0.7884 0.7416 0.087 Uiso 1 1 calc R . .
H26B H 0.5072 0.8543 0.7398 0.087 Uiso 1 1 calc R . .
C27 C 0.5144(4) 0.7438(5) 0.5868(6) 0.062(2) Uani 1 1 d . . .
H27A H 0.4969 0.6918 0.5986 0.074 Uiso 1 1 calc R . .
H27B H 0.5681 0.7431 0.6110 0.074 Uiso 1 1 calc R . .
C28 C 0.4848(4) 0.7594(4) 0.4923(5) 0.0559(19) Uani 1 1 d . . .
H28A H 0.4974 0.8145 0.4822 0.067 Uiso 1 1 calc R . .
H28B H 0.5078 0.7224 0.4652 0.067 Uiso 1 1 calc R . .
C29 C 0.3845(4) 0.6690(4) 0.4248(4) 0.0437(15) Uani 1 1 d . . .
H29A H 0.4136 0.6313 0.4701 0.052 Uiso 1 1 calc R . .
H29B H 0.3935 0.6577 0.3728 0.052 Uiso 1 1 calc R . .
C30 C 0.3049(4) 0.6586(4) 0.4059(4) 0.0399(14) Uani 1 1 d . . .
H30A H 0.2760 0.7001 0.3653 0.048 Uiso 1 1 calc R . .
H30B H 0.2880 0.6057 0.3801 0.048 Uiso 1 1 calc R . .
C31 C 0.2228(3) 0.6493(4) 0.4786(5) 0.0478(16) Uani 1 1 d . . .
H31A H 0.2061 0.5971 0.4505 0.057 Uiso 1 1 calc R . .
H31B H 0.1891 0.6910 0.4439 0.057 Uiso 1 1 calc R . .
C32 C 0.2240(4) 0.6482(4) 0.5677(6) 0.058(2) Uani 1 1 d . . .
H32A H 0.1754 0.6339 0.5655 0.070 Uiso 1 1 calc R . .
H32B H 0.2591 0.6079 0.6029 0.070 Uiso 1 1 calc R . .
C33 C 0.2768(5) 0.7276(5) 0.6994(5) 0.067(2) Uani 1 1 d U . .
H33A H 0.2496 0.6900 0.7205 0.080 Uiso 1 1 calc R . .
H33B H 0.2714 0.7815 0.7197 0.080 Uiso 1 1 calc R . .
C34 C 0.3560(5) 0.7049(5) 0.7374(5) 0.064(2) Uani 1 1 d U . .
H34A H 0.3733 0.7021 0.8004 0.076 Uiso 1 1 calc R . .
H34B H 0.3622 0.6516 0.7162 0.076 Uiso 1 1 calc R . .
C35A C 0.3701(5) 1.0352(5) 0.6735(6) 0.038(2) Uani 0.757(9) 1 d P . .
C35B C 0.3983(12) 1.036(2) 0.6461(17) 0.042(7) Uani 0.243(9) 1 d PD . .
C36 C 0.3306(4) 0.9823(4) 0.7189(4) 0.0427(15) Uani 1 1 d D . .
C37A C 0.2070(6) 0.9635(7) 0.6122(7) 0.048(3) Uani 0.757(9) 1 d P . .
C37B C 0.2489(7) 0.987(2) 0.6567(14) 0.047(8) Uani 0.243(9) 1 d PD . .
C38 C 0.1558(4) 0.8994(4) 0.5541(5) 0.0470(16) Uani 1 1 d . . .
C39A C 0.1498(5) 0.9270(6) 0.4120(6) 0.046(2) Uani 0.757(9) 1 d PD . .
C39B C 0.1416(16) 0.9296(15) 0.4608(18) 0.035(6) Uani 0.243(9) 1 d P . .
C40 C 0.1717(3) 0.8885(4) 0.3422(4) 0.0413(14) Uani 1 1 d D . .
C41A C 0.2721(7) 0.9718(6) 0.3446(6) 0.042(2) Uani 0.757(9) 1 d P . .
C41B C 0.2279(17) 0.9494(17) 0.3359(16) 0.030(6) Uani 0.243(9) 1 d P . .
C42 C 0.3553(3) 0.9673(4) 0.3730(4) 0.0401(14) Uani 1 1 d D . .
C43A C 0.4080(5) 1.0375(6) 0.5093(6) 0.042(2) Uani 0.757(9) 1 d P . .
C43B C 0.3825(14) 1.0192(14) 0.4554(12) 0.036(6) Uani 0.243(9) 1 d PD . .
C44 C 0.4539(3) 1.0201(4) 0.6047(4) 0.0407(14) Uani 1 1 d D . .

loop_
_atom_site_aniso_label
_atom_site_aniso_U_11
_atom_site_aniso_U_22
_atom_site_aniso_U_33
_atom_site_aniso_U_23
_atom_site_aniso_U_13
_atom_site_aniso_U_12
Ce 0.02712(16) 0.02436(16) 0.03037(17) 0.00122(13) 0.00935(12) -0.00006(13)
K 0.0345(6) 0.0266(6) 0.0313(6) 0.0008(5) 0.0127(5) 0.0021(5)
S1 0.0350(8) 0.0350(8) 0.0300(7) -0.0005(6) 0.0115(6) -0.0068(6)
S2 0.0349(8) 0.0324(7) 0.0363(8) -0.0023(6) 0.0164(6) -0.0019(6)
S3 0.0361(8) 0.0383(8) 0.0303(7) -0.0001(6) 0.0108(6) 0.0009(6)
S4 0.0320(8) 0.0326(7) 0.0371(8) 0.0009(6) 0.0151(6) -0.0015(6)
O1 0.087(3) 0.047(3) 0.044(2) 0.001(2) 0.017(2) 0.015(2)
O2 0.043(3) 0.039(3) 0.071(3) -0.009(2) 0.000(2) 0.005(2)
O3 0.050(3) 0.035(2) 0.050(3) -0.0018(19) 0.024(2) 0.002(2)
O4 0.036(2) 0.043(3) 0.040(2) -0.0031(18) 0.0144(18) -0.0053(19)
O5 0.087(4) 0.034(2) 0.074(3) 0.013(2) 0.060(3) 0.012(2)
O6A 0.043(4) 0.028(3) 0.039(3) -0.002(2) 0.016(3) 0.007(3)
O7A 0.051(5) 0.030(3) 0.061(4) 0.002(3) 0.033(4) 0.006(3)
O8A 0.038(3) 0.046(4) 0.058(5) 0.010(3) 0.018(3) 0.001(3)
O9A 0.041(4) 0.031(4) 0.037(3) 0.000(3) 0.009(3) 0.000(3)
O10A 0.044(4) 0.033(4) 0.040(4) -0.002(3) 0.019(3) 0.002(3)
O6B 0.033(9) 0.053(13) 0.016(8) 0.000(7) 0.016(7) 0.004(8)
O7B 0.030(11) 0.051(14) 0.038(10) -0.009(9) 0.014(9) -0.026(10)
O8B 0.017(8) 0.046(12) 0.034(11) -0.016(8) 0.011(7) -0.016(8)
O9B 0.049(13) 0.037(12) 0.027(9) -0.021(8) 0.020(9) -0.017(10)
O10B 0.032(9) 0.023(9) 0.037(12) 0.004(7) 0.013(8) 0.003(7)
C1 0.032(3) 0.021(3) 0.037(3) 0.002(2) 0.014(2) 0.000(2)
C2 0.033(3) 0.022(3) 0.033(3) 0.001(2) 0.011(2) 0.001(2)
C3 0.040(4) 0.042(4) 0.036(3) -0.004(3) 0.011(3) -0.006(3)
C4 0.035(3) 0.042(3) 0.038(3) 0.002(3) 0.011(3) 0.002(3)
C5 0.037(3) 0.029(3) 0.028(3) 0.002(2) 0.007(2) 0.001(2)
C6 0.030(3) 0.027(3) 0.037(3) 0.006(2) 0.013(2) 0.003(2)
C7 0.036(3) 0.025(3) 0.034(3) 0.003(2) 0.010(2) 0.004(2)
C8 0.033(3) 0.020(2) 0.035(3) -0.001(2) 0.009(2) 0.000(2)
C9 0.038(3) 0.033(3) 0.032(3) 0.005(2) 0.016(2) 0.004(3)
C10 0.052(4) 0.037(3) 0.032(3) 0.001(3) 0.000(3) 0.010(3)
C11 0.038(3) 0.040(4) 0.058(4) 0.009(3) 0.022(3) 0.000(3)
C12 0.059(4) 0.040(3) 0.034(3) 0.003(3) 0.015(3) 0.016(3)
C13 0.032(3) 0.029(3) 0.062(4) 0.006(3) 0.011(3) 0.001(3)
C14 0.061(4) 0.044(4) 0.049(4) 0.010(3) 0.036(3) 0.009(3)
C15 0.031(3) 0.035(3) 0.033(3) 0.000(2) 0.010(2) 0.002(3)
C16 0.027(3) 0.031(3) 0.041(3) 0.009(2) 0.011(2) 0.000(2)
C17 0.023(3) 0.051(4) 0.035(3) 0.005(3) 0.010(2) 0.005(3)
C18 0.032(3) 0.036(3) 0.032(3) -0.001(2) 0.012(2) 0.002(2)
C19 0.028(3) 0.032(3) 0.031(3) 0.007(2) 0.011(2) 0.000(2)
C20 0.045(4) 0.032(3) 0.034(3) -0.002(2) 0.005(3) 0.005(3)
C21 0.035(4) 0.050(4) 0.058(4) 0.015(3) 0.009(3) -0.008(3)
C22 0.043(4) 0.076(5) 0.046(4) 0.005(3) 0.024(3) 0.006(4)
C23 0.038(3) 0.035(3) 0.040(3) -0.001(3) 0.009(3) 0.008(3)
C24 0.031(3) 0.044(4) 0.035(3) 0.009(3) 0.008(2) 0.002(3)
C25 0.077(4) 0.062(4) 0.051(3) -0.004(3) 0.008(3) 0.019(3)
C26 0.074(4) 0.059(4) 0.063(4) -0.012(3) 0.002(3) 0.012(3)
C27 0.031(4) 0.047(4) 0.095(6) -0.011(4) 0.011(4) 0.000(3)
C28 0.040(4) 0.043(4) 0.092(6) 0.009(4) 0.035(4) 0.000(3)
C29 0.056(4) 0.033(3) 0.048(4) 0.000(3) 0.026(3) 0.001(3)
C30 0.052(4) 0.031(3) 0.035(3) -0.009(2) 0.016(3) -0.005(3)
C31 0.026(3) 0.041(4) 0.069(5) -0.005(3) 0.011(3) -0.003(3)
C32 0.050(4) 0.042(4) 0.100(6) 0.013(4) 0.047(4) 0.001(3)
C33 0.096(4) 0.059(4) 0.061(4) 0.001(3) 0.048(3) 0.002(3)
C34 0.092(4) 0.052(4) 0.047(3) 0.002(3) 0.028(3) 0.014(3)
C35A 0.038(5) 0.019(4) 0.059(6) -0.003(4) 0.022(4) 0.002(4)
C35B 0.027(15) 0.06(2) 0.042(16) 0.004(14) 0.015(12) -0.018(14)
C36 0.051(4) 0.046(4) 0.032(3) -0.002(3) 0.017(3) -0.002(3)
C37A 0.049(7) 0.040(6) 0.063(7) 0.013(5) 0.030(5) 0.027(5)
C37B 0.037(17) 0.08(2) 0.029(14) 0.008(14) 0.015(12) 0.000(16)
C38 0.049(4) 0.040(4) 0.058(4) 0.002(3) 0.028(3) 0.002(3)
C39A 0.032(5) 0.042(6) 0.055(7) 0.022(5) 0.007(4) 0.005(4)
C39B 0.055(17) 0.020(12) 0.028(14) 0.010(10) 0.014(12) -0.004(12)
C40 0.033(3) 0.037(3) 0.046(4) -0.008(3) 0.008(3) -0.006(3)
C41A 0.051(6) 0.030(5) 0.044(5) 0.005(4) 0.017(4) 0.001(5)
C41B 0.046(17) 0.022(13) 0.036(13) 0.008(11) 0.033(13) 0.008(13)
C42 0.043(4) 0.044(4) 0.037(3) -0.007(3) 0.020(3) -0.004(3)
C43A 0.050(6) 0.033(5) 0.043(5) -0.012(4) 0.018(4) -0.009(4)
C43B 0.037(15) 0.018(14) 0.053(18) 0.007(13) 0.017(13) 0.000(11)
C44 0.033(3) 0.043(4) 0.046(4) -0.007(3) 0.015(3) -0.006(3)

loop_
_geom_bond_atom_site_label_1
_geom_bond_atom_site_label_2
_geom_bond_distance
_geom_bond_site_symmetry_2
_geom_bond_publ_flag
Ce C17 2.779(6) . ?
Ce C5 2.800(6) . ?
Ce C9 2.803(6) . ?
Ce C18 2.804(6) . ?
Ce S1 2.8081(14) . ?
Ce C6 2.813(5) . ?
Ce C16 2.818(6) . ?
Ce S2 2.8255(15) . ?
Ce C19 2.835(5) . ?
Ce C8 2.837(5) . ?
Ce C7 2.841(5) . ?
Ce C15 2.848(5) . ?
K O8A 2.836(6) . ?
K O1 2.854(5) . ?
K O2 2.872(5) . ?
K O5 2.877(5) . ?
K O3 2.882(4) . ?
K O7A 2.886(6) . ?
K O4 2.919(4) . ?
K O8B 2.929(18) . ?
K O10B 2.941(16) . ?
K O9A 2.953(6) . ?
K O9B 2.989(19) . ?
K O7B 3.00(2) . ?
S1 C1 1.767(6) . ?
S2 C2 1.770(6) . ?
S3 C2 1.775(6) . ?
S3 C3 1.805(6) . ?
S4 C1 1.785(6) . ?
S4 C4 1.815(6) . ?
O1 C34 1.393(9) . ?
O1 C25 1.408(10) . ?
O2 C27 1.410(8) . ?
O2 C26 1.450(9) . ?
O3 C29 1.405(7) . ?
O3 C28 1.446(8) . ?
O4 C30 1.415(7) . ?
O4 C31 1.433(7) . ?
O5 C33 1.431(9) . ?
O5 C32 1.433(9) . ?
O6A C44 1.407(9) . ?
O6A C35A 1.437(10) . ?
O7A C36 1.434(9) . ?
O7A C37A 1.471(12) . ?
O8A C39A 1.424(12) . ?
O8A C38 1.443(10) . ?
O9A C40 1.440(10) . ?
O9A C41A 1.448(12) . ?
O10A C42 1.429(9) . ?
O10A C43A 1.432(11) . ?
O6B C36 1.341(17) . ?
O6B C35B 1.35(4) . ?
O7B C38 1.34(2) . ?
O7B C37B 1.44(4) . ?
O8B C40 1.39(2) . ?
O8B C39B 1.44(4) . ?
O9B C41B 1.36(4) . ?
O9B C42 1.46(2) . ?
O10B C43B 1.40(3) . ?
O10B C44 1.41(2) . ?
C1 C2 1.354(8) . ?
C3 C4 1.509(8) . ?
C5 C9 1.428(8) . ?
C5 C6 1.427(8) . ?
C5 C10 1.507(8) . ?
C6 C7 1.410(8) . ?
C6 C11 1.510(8) . ?
C7 C8 1.415(8) . ?
C7 C12 1.509(8) . ?
C8 C9 1.408(8) . ?
C8 C13 1.504(8) . ?
C9 C14 1.520(8) . ?
C15 C16 1.422(8) . ?
C15 C19 1.423(8) . ?
C15 C20 1.515(8) . ?
C16 C17 1.425(8) . ?
C16 C21 1.496(8) . ?
C17 C18 1.420(8) . ?
C17 C22 1.498(8) . ?
C18 C19 1.416(8) . ?
C18 C23 1.498(8) . ?
C19 C24 1.505(7) . ?
C25 C26 1.431(12) . ?
C27 C28 1.471(11) . ?
C29 C30 1.479(9) . ?
C31 C32 1.479(10) . ?
C33 C34 1.479(12) . ?
C35A C36 1.549(11) . ?
C35B C44 1.530(10) . ?
C36 C37B 1.530(10) . ?
C37A C38 1.514(14) . ?
C38 C39B 1.55(3) . ?
C39A C40 1.530(9) . ?
C40 C41B 1.53(3) . ?
C41A C42 1.514(13) . ?
C42 C43B 1.525(10) . ?
C43A C44 1.513(11) . ?
